data_1527150
loop_
_publ_author_name
'Blanco, J.A.'
'Gignoux, D.'
'Gomez Sal, J.C.'
'Carvajal, J.R.'
'Fernandez, J.R.'
'Schmitt, D.'

_publ_section_title
;
 Magnetic structures of the orthorhombic Gd Ni1-x Cux compounds
;
_journal_name_full 'Journal of Physics: Condensed Matter'
_journal_page_first 100
_journal_page_last 104
_journal_volume 180
_journal_year 1992
_chemical_formula_sum 'Cu0.3 Gd Ni0.7'
_chemical_name_systematic '(Cu0.3 Ni0.7) Gd'
_space_group_IT_number 62
_symmetry_space_group_name_Hall '-P 2ac 2n'
_symmetry_space_group_name_H-M 'P n m a'
_cell_angle_alpha 90
_cell_angle_beta 90
_cell_angle_gamma 90
_cell_formula_units_Z 4
_cell_length_a 7.116
_cell_length_b 4.312
_cell_length_c 5.486
_cell_volume 168.333
_citation_journal_id_ASTM JCOMEL
_cod_data_source_file Blanco_JCOMEL_1992_403.cif
_cod_data_source_block Cu0.3Gd1Ni0.7
_cod_original_cell_volume 168.3335
_cod_original_formula_sum 'Cu0.3 Gd1 Ni0.7'
_cod_database_code 1527150

loop_
_symmetry_equiv_pos_as_xyz
x,y,z
-x+1/2,-y,z+1/2
x+1/2,-y+1/2,-z+1/2
-x,y+1/2,-z
-x,-y,-z
x-1/2,y,-z-1/2
-x-1/2,y-1/2,z-1/2
x,-y-1/2,z

loop_
_atom_site_label
_atom_site_type_symbol
_atom_site_fract_x
_atom_site_fract_y
_atom_site_fract_z
_atom_site_occupancy
_atom_site_U_iso_or_equiv
Gd1 Gd 0.181 0.25 0.133 1 0.0
Cu1 Cu 0.037 0.25 0.627 0.3 0.0
Ni1 Ni 0.037 0.25 0.627 0.7 0.0
